data_7208785
loop_
_publ_author_name
'Zhang, Deng'
'Lu, Yun'
'Chen, Lei'
'Cai, Hu'
'Zhu, Dunru'
'Xu, Yan'

_publ_section_title
;
 A series of new rare earth sulfates based on lanthanide contraction and
 dual organic-amine templating effects
;
_journal_issue 20
_journal_name_full CrystEngComm
_journal_page_first 6627
_journal_paper_doi 10.1039/c2ce25937k
_journal_volume 14
_journal_year 2012
_chemical_formula_moiety '[H3N(CH2)2NH3]5[Er2(SO4)8]'
_chemical_formula_sum 'C10 H50 Er2 N10 O32 S8'
_chemical_formula_weight 1413.60
_chemical_name_systematic
;
?
;
_space_group_IT_number 2
_symmetry_cell_setting triclinic
_symmetry_space_group_name_Hall '-P 1'
_symmetry_space_group_name_H-M 'P -1'
_atom_sites_solution_hydrogens geom
_atom_sites_solution_primary direct
_atom_sites_solution_secondary difmap
_audit_creation_method SHELXL-97
_cell_angle_alpha 98.975(2)
_cell_angle_beta 92.892(2)
_cell_angle_gamma 115.750(2)
_cell_formula_units_Z 1
_cell_length_a 8.7375(18)
_cell_length_b 9.817(2)
_cell_length_c 13.443(3)
_cell_measurement_reflns_used 5022
_cell_measurement_temperature 296(2)
_cell_measurement_theta_max 26.539
_cell_measurement_theta_min 2.348
_cell_volume 1016.8(4)
_computing_cell_refinement 'SAINT (Bruker, 2005)'
_computing_data_collection 'APEX2 (Bruker, 2005)'
_computing_data_reduction SAINT
_computing_molecular_graphics SHELXTL
_computing_publication_material SHELXTL
_computing_structure_refinement 'SHELXL-97 (Sheldrick, 1997)'
_computing_structure_solution 'SHELXS-97 (Sheldrick, 1990)'
_diffrn_ambient_temperature 296(2)
_diffrn_measured_fraction_theta_full 0.988
_diffrn_measured_fraction_theta_max 0.988
_diffrn_measurement_device_type 'Bruker Apex2 CCD'
_diffrn_measurement_method '\w scans'
_diffrn_radiation_monochromator graphite
_diffrn_radiation_source 'fine-focus sealed tube'
_diffrn_radiation_type MoK\a
_diffrn_radiation_wavelength 0.71073
_diffrn_reflns_av_R_equivalents 0.0218
_diffrn_reflns_av_sigmaI/netI 0.0319
_diffrn_reflns_limit_h_max 10
_diffrn_reflns_limit_h_min -10
_diffrn_reflns_limit_k_max 11
_diffrn_reflns_limit_k_min -11
_diffrn_reflns_limit_l_max 14
_diffrn_reflns_limit_l_min -15
_diffrn_reflns_number 7208
_diffrn_reflns_theta_full 25.00
_diffrn_reflns_theta_max 25.00
_diffrn_reflns_theta_min 1.55
_exptl_absorpt_coefficient_mu 4.626
_exptl_absorpt_correction_T_max 0.6548
_exptl_absorpt_correction_T_min 0.5437
_exptl_absorpt_correction_type multi-scan
_exptl_absorpt_process_details '(SADABS; Sheldrick, 2003)'
_exptl_crystal_colour Colorless
_exptl_crystal_density_diffrn 2.308
_exptl_crystal_density_meas ?
_exptl_crystal_density_method 'not measured'
_exptl_crystal_description Block
_exptl_crystal_F_000 700
_exptl_crystal_size_max 0.15
_exptl_crystal_size_mid 0.13
_exptl_crystal_size_min 0.10
_refine_diff_density_max 0.501
_refine_diff_density_min -0.864
_refine_diff_density_rms 0.147
_refine_ls_extinction_method none
_refine_ls_goodness_of_fit_ref 1.199
_refine_ls_hydrogen_treatment 'riding model'
_refine_ls_matrix_type full
_refine_ls_number_parameters 280
_refine_ls_number_reflns 3542
_refine_ls_number_restraints 0
_refine_ls_restrained_S_all 1.199
_refine_ls_R_factor_all 0.0234
_refine_ls_R_factor_gt 0.0221
_refine_ls_shift/su_max 0.002
_refine_ls_shift/su_mean 0.000
_refine_ls_structure_factor_coef Fsqd
_refine_ls_weighting_details 'calc w=1/[\s^2^(Fo^2^)+(0.0280P)^2^+0.0000P] where P=(Fo^2^+2Fc^2^)/3'
_refine_ls_weighting_scheme calc
_refine_ls_wR_factor_gt 0.0574
_refine_ls_wR_factor_ref 0.0579
_reflns_number_gt 3367
_reflns_number_total 3542
_reflns_threshold_expression >2sigma(I)
_cod_data_source_file c2ce25937k.txt
_cod_data_source_block zd-15
_cod_depositor_comments
;
The following automatic conversions were performed:

'_exptl_crystal_density_meas' value 'not measured' was changed to '?'
- the value is perceived as not measured.

Automatic conversion script
Id: cif_fix_values 3008 2015-01-20 13:52:24Z robertas 

The following automatic conversions were performed:

'_exptl_absorpt_correction_type' value 'Multi-scans' was replaced
with the value 'multi-scan' as specified in the replacement file
'src/cod-tools/trunk/data/replacement-values/replacement_values.lst'.

Automatic conversion script
Id: cif_fix_values 5376 2017-05-30 11:51:03Z andrius 
;
_cod_original_sg_symbol_H-M P-1
_cod_database_code 7208785

loop_
_symmetry_equiv_pos_as_xyz
'x, y, z'
'-x, -y, -z'

loop_
_atom_site_label
_atom_site_type_symbol
_atom_site_fract_x
_atom_site_fract_y
_atom_site_fract_z
_atom_site_U_iso_or_equiv
_atom_site_adp_type
_atom_site_occupancy
_atom_site_symmetry_multiplicity
_atom_site_calc_flag
_atom_site_refinement_flags
Er1 Er -0.85417(2) 0.181461(17) 0.208554(12) 0.01305(7) Uani 1 1 d .
S1 S -0.96573(12) -0.05083(11) 0.34228(7) 0.0191(2) Uani 1 1 d .
S2 S -0.50895(12) 0.34018(11) 0.34340(7) 0.0195(2) Uani 1 1 d .
S3 S -0.76468(11) 0.01216(10) -0.02528(7) 0.0148(2) Uani 1 1 d .
S4 S -0.86163(12) 0.47766(11) 0.19553(8) 0.0201(2) Uani 1 1 d .
O1 O -0.5615(3) 0.2295(3) 0.2420(2) 0.0233(6) Uani 1 1 d .
O2 O -0.8828(3) -0.0535(3) 0.2464(2) 0.0210(6) Uani 1 1 d .
O3 O -0.7910(4) 0.1264(3) 0.0488(2) 0.0256(7) Uani 1 1 d .
O4 O -0.5886(3) 0.0853(4) -0.0481(2) 0.0283(7) Uani 1 1 d .
O5 O -0.9913(4) 0.0900(3) 0.3487(2) 0.0238(6) Uani 1 1 d .
O6 O -0.7486(4) 0.4138(3) 0.1482(2) 0.0270(7) Uani 1 1 d .
O7 O -0.9720(4) 0.3576(3) 0.2500(2) 0.0285(7) Uani 1 1 d .
O8 O -0.6653(4) 0.3583(4) 0.3605(2) 0.0309(7) Uani 1 1 d .
O9 O -0.8817(3) -0.0253(4) -0.1201(2) 0.0288(7) Uani 1 1 d .
O10 O -1.1298(4) -0.1881(3) 0.3292(2) 0.0309(7) Uani 1 1 d .
O11 O -0.7598(4) 0.6234(3) 0.2659(2) 0.0342(8) Uani 1 1 d .
O12 O -0.8001(4) -0.1246(4) 0.0161(3) 0.0384(8) Uani 1 1 d .
O13 O -0.4593(4) 0.2739(4) 0.4209(2) 0.0377(8) Uani 1 1 d .
O14 O -0.9636(4) 0.4981(4) 0.1152(3) 0.0406(8) Uani 1 1 d .
O15 O -0.3673(4) 0.4855(4) 0.3340(2) 0.0394(9) Uani 1 1 d .
N5 N -0.5758(4) 0.9156(4) 0.2181(2) 0.0245(8) Uani 1 1 d .
H5C H -0.5561 0.9400 0.1574 0.037 Uiso 1 1 calc R
H5D H -0.6369 0.9598 0.2468 0.037 Uiso 1 1 calc R
H5E H -0.6338 0.8136 0.2108 0.037 Uiso 1 1 calc R
N2 N -0.1133(4) 0.6893(4) 0.0855(3) 0.0265(8) Uani 1 1 d .
H2C H -0.0627 0.7833 0.1245 0.040 Uiso 1 1 calc R
H2D H -0.1328 0.6966 0.0214 0.040 Uiso 1 1 calc R
H2E H -0.0452 0.6437 0.0894 0.040 Uiso 1 1 calc R
N1 N -0.3263(5) 0.3240(4) 0.0981(3) 0.0313(9) Uani 1 1 d .
H1C H -0.3867 0.2309 0.0592 0.047 Uiso 1 1 calc R
H1D H -0.3476 0.3206 0.1619 0.047 Uiso 1 1 calc R
H1E H -0.2150 0.3536 0.0955 0.047 Uiso 1 1 calc R
N3 N 0.9101(5) 0.6419(4) 0.4931(3) 0.0301(9) Uani 1 1 d .
H3C H 0.9613 0.7415 0.4902 0.045 Uiso 1 1 calc R
H3D H 0.8577 0.6299 0.5485 0.045 Uiso 1 1 calc R
H3E H 0.8334 0.5895 0.4382 0.045 Uiso 1 1 calc R
O16 O -0.8555(4) -0.0442(4) 0.4279(2) 0.0450(9) Uani 1 1 d .
N4 N -0.4413(5) 0.7780(5) 0.3920(3) 0.0370(10) Uani 1 1 d .
H4C H -0.4551 0.7605 0.4547 0.056 Uiso 1 1 calc R
H4D H -0.3443 0.7770 0.3757 0.056 Uiso 1 1 calc R
H4E H -0.5293 0.7049 0.3485 0.056 Uiso 1 1 calc R
C2 C -0.2774(5) 0.5971(5) 0.1210(3) 0.0277(10) Uani 1 1 d .
H2A H -0.3489 0.6498 0.1185 0.033 Uiso 1 1 calc R
H2B H -0.2546 0.5924 0.1914 0.033 Uiso 1 1 calc R
C1 C -0.3755(5) 0.4356(5) 0.0608(3) 0.0278(10) Uani 1 1 d .
H1A H -0.4970 0.4022 0.0635 0.033 Uiso 1 1 calc R
H1B H -0.3564 0.4354 -0.0096 0.033 Uiso 1 1 calc R
C3 C 1.0394(6) 0.5835(5) 0.4974(4) 0.0312(10) Uani 1 1 d .
H3A H 1.1241 0.6422 0.5567 0.037 Uiso 1 1 calc R
H3B H 1.0978 0.5985 0.4376 0.037 Uiso 1 1 calc R
C5 C -0.4111(5) 0.9707(5) 0.2831(3) 0.0313(11) Uani 1 1 d .
H5A H -0.3485 1.0819 0.2907 0.038 Uiso 1 1 calc R
H5B H -0.3431 0.9257 0.2499 0.038 Uiso 1 1 calc R
C4 C -0.4335(6) 0.9305(5) 0.3872(3) 0.0351(12) Uani 1 1 d .
H4A H -0.3387 1.0091 0.4358 0.042 Uiso 1 1 calc R
H4B H -0.5382 0.9316 0.4071 0.042 Uiso 1 1 calc R

loop_
_atom_site_aniso_label
_atom_site_aniso_U_11
_atom_site_aniso_U_22
_atom_site_aniso_U_33
_atom_site_aniso_U_23
_atom_site_aniso_U_13
_atom_site_aniso_U_12
Er1 0.01431(10) 0.01363(10) 0.01096(11) 0.00181(7) 0.00073(7) 0.00635(7)
S1 0.0200(5) 0.0196(5) 0.0160(5) 0.0075(4) 0.0029(4) 0.0062(4)
S2 0.0156(5) 0.0221(5) 0.0150(5) 0.0056(4) -0.0019(4) 0.0030(4)
S3 0.0137(5) 0.0176(5) 0.0121(5) 0.0010(4) 0.0010(4) 0.0069(4)
S4 0.0211(5) 0.0161(5) 0.0246(6) 0.0035(4) 0.0005(4) 0.0102(4)
O1 0.0199(14) 0.0296(16) 0.0203(15) -0.0006(12) -0.0013(12) 0.0131(12)
O2 0.0246(15) 0.0245(15) 0.0208(15) 0.0096(12) 0.0115(12) 0.0146(12)
O3 0.0333(16) 0.0288(16) 0.0160(15) -0.0027(12) 0.0039(12) 0.0174(13)
O4 0.0144(14) 0.0440(18) 0.0226(16) 0.0041(14) 0.0057(12) 0.0100(13)
O5 0.0373(17) 0.0177(14) 0.0181(15) 0.0053(11) 0.0105(13) 0.0125(13)
O6 0.0348(17) 0.0253(15) 0.0299(17) 0.0123(13) 0.0126(14) 0.0185(14)
O7 0.0275(16) 0.0211(15) 0.0421(19) 0.0119(13) 0.0177(14) 0.0124(13)
O8 0.0267(16) 0.0425(18) 0.0203(16) -0.0059(14) -0.0035(13) 0.0173(14)
O9 0.0161(14) 0.0451(18) 0.0164(15) -0.0020(13) -0.0027(12) 0.0088(13)
O10 0.0277(16) 0.0184(15) 0.0392(19) 0.0066(13) 0.0104(14) 0.0027(13)
O11 0.0418(19) 0.0182(15) 0.0345(19) -0.0022(13) 0.0018(15) 0.0088(14)
O12 0.052(2) 0.0301(17) 0.042(2) 0.0169(15) 0.0184(17) 0.0219(16)
O13 0.0301(17) 0.060(2) 0.0281(18) 0.0251(16) 0.0021(14) 0.0194(16)
O14 0.0396(19) 0.0360(18) 0.052(2) 0.0125(16) -0.0111(16) 0.0224(16)
O15 0.0287(17) 0.0357(18) 0.0326(19) 0.0132(15) -0.0006(14) -0.0064(14)
N5 0.0282(19) 0.0277(19) 0.0218(19) 0.0068(15) 0.0026(15) 0.0157(16)
N2 0.0282(19) 0.0212(18) 0.027(2) 0.0036(15) -0.0005(16) 0.0092(15)
N1 0.033(2) 0.029(2) 0.029(2) 0.0001(16) 0.0067(17) 0.0124(17)
N3 0.033(2) 0.033(2) 0.023(2) -0.0019(16) -0.0052(16) 0.0160(17)
O16 0.043(2) 0.062(2) 0.0296(19) 0.0212(17) -0.0070(16) 0.0205(18)
N4 0.036(2) 0.060(3) 0.027(2) 0.019(2) 0.0081(18) 0.028(2)
C2 0.032(2) 0.030(2) 0.021(2) 0.0068(18) 0.0098(19) 0.012(2)
C1 0.027(2) 0.027(2) 0.023(2) 0.0081(18) -0.0003(19) 0.0061(19)
C3 0.026(2) 0.029(2) 0.038(3) 0.007(2) 0.001(2) 0.0110(19)
C5 0.022(2) 0.036(3) 0.033(3) 0.011(2) -0.0015(19) 0.010(2)
C4 0.034(3) 0.050(3) 0.022(3) -0.005(2) -0.003(2) 0.024(2)

loop_
_atom_type_symbol
_atom_type_description
_atom_type_scat_dispersion_real
_atom_type_scat_dispersion_imag
_atom_type_scat_source
C C 0.0033 0.0016 'International Tables Vol C Tables 4.2.6.8 and 6.1.1.4'
H H 0.0000 0.0000 'International Tables Vol C Tables 4.2.6.8 and 6.1.1.4'
N N 0.0061 0.0033 'International Tables Vol C Tables 4.2.6.8 and 6.1.1.4'
O O 0.0106 0.0060 'International Tables Vol C Tables 4.2.6.8 and 6.1.1.4'
S S 0.1246 0.1234 'International Tables Vol C Tables 4.2.6.8 and 6.1.1.4'
Er Er -0.2586 4.9576 'International Tables Vol C Tables 4.2.6.8 and 6.1.1.4'

loop_
_geom_angle_atom_site_label_1
_geom_angle_atom_site_label_2
_geom_angle_atom_site_label_3
_geom_angle
_geom_angle_site_symmetry_1
_geom_angle_site_symmetry_3
O9 Er1 O3 77.76(10) 2_355 .
O9 Er1 O2 81.75(10) 2_355 .
O3 Er1 O2 92.76(10) . .
O9 Er1 O6 107.05(11) 2_355 .
O3 Er1 O6 73.75(10) . .
O2 Er1 O6 161.40(10) . .
O9 Er1 O5 83.23(10) 2_355 .
O3 Er1 O5 148.40(10) . .
O2 Er1 O5 59.41(9) . .
O6 Er1 O5 136.66(10) . .
O9 Er1 O7 83.96(11) 2_355 .
O3 Er1 O7 121.67(10) . .
O2 Er1 O7 138.63(9) . .
O6 Er1 O7 59.72(10) . .
O5 Er1 O7 80.50(10) . .
O9 Er1 O1 147.32(10) 2_355 .
O3 Er1 O1 77.98(10) . .
O2 Er1 O1 77.90(9) . .
O6 Er1 O1 86.64(10) . .
O5 Er1 O1 107.33(10) . .
O7 Er1 O1 127.73(10) . .
O9 Er1 O8 152.08(10) 2_355 .
O3 Er1 O8 129.68(10) . .
O2 Er1 O8 99.59(10) . .
O6 Er1 O8 80.39(11) . .
O5 Er1 O8 73.93(10) . .
O7 Er1 O8 76.72(10) . .
O1 Er1 O8 57.84(9) . .
O9 Er1 S4 96.40(8) 2_355 .
O3 Er1 S4 98.37(8) . .
O2 Er1 S4 168.08(7) . .
O6 Er1 S4 29.98(7) . .
O5 Er1 S4 108.72(7) . .
O7 Er1 S4 29.74(7) . .
O1 Er1 S4 108.52(7) . .
O8 Er1 S4 76.52(8) . .
O9 Er1 S1 82.98(8) 2_355 .
O3 Er1 S1 122.01(8) . .
O2 Er1 S1 30.06(7) . .
O6 Er1 S1 163.44(8) . .
O5 Er1 S1 29.43(7) . .
O7 Er1 S1 109.69(7) . .
O1 Er1 S1 91.68(7) . .
O8 Er1 S1 84.77(8) . .
S4 Er1 S1 138.12(3) . .
O9 Er1 S2 169.65(8) 2_355 .
O3 Er1 S2 104.83(8) . .
O2 Er1 S2 88.08(7) . .
O6 Er1 S2 83.25(8) . .
O5 Er1 S2 89.93(7) . .
O7 Er1 S2 102.62(8) . .
O1 Er1 S2 29.26(7) . .
O8 Er1 S2 28.59(7) . .
S4 Er1 S2 93.14(3) . .
S1 Er1 S2 87.25(3) . .
O16 S1 O10 110.4(2) . .
O16 S1 O5 113.1(2) . .
O10 S1 O5 110.79(17) . .
O16 S1 O2 110.42(19) . .
O10 S1 O2 109.27(17) . .
O5 S1 O2 102.55(15) . .
O16 S1 Er1 122.79(14) . .
O10 S1 Er1 126.73(14) . .
O5 S1 Er1 51.66(11) . .
O2 S1 Er1 51.06(10) . .
O13 S2 O15 110.73(19) . .
O13 S2 O8 112.72(19) . .
O15 S2 O8 111.4(2) . .
O13 S2 O1 109.82(19) . .
O15 S2 O1 108.87(18) . .
O8 S2 O1 102.94(16) . .
O13 S2 Er1 124.00(14) . .
O15 S2 Er1 125.11(14) . .
O8 S2 Er1 52.34(11) . .
O1 S2 Er1 50.63(10) . .
O12 S3 O4 111.98(19) . .
O12 S3 O3 109.91(18) . .
O4 S3 O3 107.99(17) . .
O12 S3 O9 111.00(19) . .
O4 S3 O9 108.10(17) . .
O3 S3 O9 107.70(17) . .
O11 S4 O14 110.64(19) . .
O11 S4 O7 110.94(18) . .
O14 S4 O7 111.14(19) . .
O11 S4 O6 110.80(18) . .
O14 S4 O6 108.88(19) . .
O7 S4 O6 104.26(16) . .
O11 S4 Er1 124.91(14) . .
O14 S4 Er1 124.42(14) . .
O7 S4 Er1 52.60(11) . .
O6 S4 Er1 51.66(11) . .
S2 O1 Er1 100.10(14) . .
S1 O2 Er1 98.88(13) . .
S3 O3 Er1 145.28(18) . .
S1 O5 Er1 98.92(14) . .
S4 O6 Er1 98.36(14) . .
S4 O7 Er1 97.66(14) . .
S2 O8 Er1 99.07(14) . .
S3 O9 Er1 146.30(18) . 2_355
C5 N5 H5C 109.5 . .
C5 N5 H5D 109.5 . .
H5C N5 H5D 109.5 . .
C5 N5 H5E 109.5 . .
H5C N5 H5E 109.5 . .
H5D N5 H5E 109.5 . .
C2 N2 H2C 109.5 . .
C2 N2 H2D 109.5 . .
H2C N2 H2D 109.5 . .
C2 N2 H2E 109.5 . .
H2C N2 H2E 109.5 . .
H2D N2 H2E 109.5 . .
C1 N1 H1C 109.5 . .
C1 N1 H1D 109.5 . .
H1C N1 H1D 109.5 . .
C1 N1 H1E 109.5 . .
H1C N1 H1E 109.5 . .
H1D N1 H1E 109.5 . .
C3 N3 H3C 109.5 . .
C3 N3 H3D 109.5 . .
H3C N3 H3D 109.5 . .
C3 N3 H3E 109.5 . .
H3C N3 H3E 109.5 . .
H3D N3 H3E 109.5 . .
C4 N4 H4C 109.5 . .
C4 N4 H4D 109.5 . .
H4C N4 H4D 109.5 . .
C4 N4 H4E 109.5 . .
H4C N4 H4E 109.5 . .
H4D N4 H4E 109.5 . .
N2 C2 C1 114.5(4) . .
N2 C2 H2A 108.6 . .
C1 C2 H2A 108.6 . .
N2 C2 H2B 108.6 . .
C1 C2 H2B 108.6 . .
H2A C2 H2B 107.6 . .
N1 C1 C2 113.2(4) . .
N1 C1 H1A 108.9 . .
C2 C1 H1A 108.9 . .
N1 C1 H1B 108.9 . .
C2 C1 H1B 108.9 . .
H1A C1 H1B 107.7 . .
N3 C3 C3 111.8(5) . 2_766
N3 C3 H3A 109.3 . .
C3 C3 H3A 109.3 2_766 .
N3 C3 H3B 109.3 . .
C3 C3 H3B 109.3 2_766 .
H3A C3 H3B 107.9 . .
N5 C5 C4 112.8(4) . .
N5 C5 H5A 109.0 . .
C4 C5 H5A 109.0 . .
N5 C5 H5B 109.0 . .
C4 C5 H5B 109.0 . .
H5A C5 H5B 107.8 . .
N4 C4 C5 113.5(4) . .
N4 C4 H4A 108.9 . .
C5 C4 H4A 108.9 . .
N4 C4 H4B 108.9 . .
C5 C4 H4B 108.9 . .
H4A C4 H4B 107.7 . .

loop_
_geom_bond_atom_site_label_1
_geom_bond_atom_site_label_2
_geom_bond_distance
_geom_bond_site_symmetry_2
Er1 O9 2.274(3) 2_355
Er1 O3 2.287(3) .
Er1 O2 2.350(3) .
Er1 O6 2.353(3) .
Er1 O5 2.369(3) .
Er1 O7 2.380(3) .
Er1 O1 2.394(3) .
Er1 O8 2.444(3) .
Er1 S4 2.9687(11) .
Er1 S1 2.9845(10) .
Er1 S2 3.0489(11) .
S1 O16 1.438(3) .
S1 O10 1.458(3) .
S1 O5 1.484(3) .
S1 O2 1.513(3) .
S2 O13 1.452(3) .
S2 O15 1.456(3) .
S2 O8 1.477(3) .
S2 O1 1.514(3) .
S3 O12 1.448(3) .
S3 O4 1.460(3) .
S3 O3 1.483(3) .
S3 O9 1.484(3) .
S4 O11 1.456(3) .
S4 O14 1.458(3) .
S4 O7 1.486(3) .
S4 O6 1.500(3) .
O9 Er1 2.274(3) 2_355
N5 C5 1.475(5) .
N5 H5C 0.8900 .
N5 H5D 0.8900 .
N5 H5E 0.8900 .
N2 C2 1.476(5) .
N2 H2C 0.8900 .
N2 H2D 0.8900 .
N2 H2E 0.8900 .
N1 C1 1.481(6) .
N1 H1C 0.8900 .
N1 H1D 0.8900 .
N1 H1E 0.8900 .
N3 C3 1.474(6) .
N3 H3C 0.8900 .
N3 H3D 0.8900 .
N3 H3E 0.8900 .
N4 C4 1.480(6) .
N4 H4C 0.8900 .
N4 H4D 0.8900 .
N4 H4E 0.8900 .
C2 C1 1.501(6) .
C2 H2A 0.9700 .
C2 H2B 0.9700 .
C1 H1A 0.9700 .
C1 H1B 0.9700 .
C3 C3 1.493(8) 2_766
C3 H3A 0.9700 .
C3 H3B 0.9700 .
C5 C4 1.512(6) .
C5 H5A 0.9700 .
C5 H5B 0.9700 .
C4 H4A 0.9700 .
C4 H4B 0.9700 .
